data_7019262
loop_
_publ_author_name
'Mikhalitsyna, Elena A.'
'Tyurin, Vladimir S.'
'Zamylatskov, Ilia A.'
'Khrustalev, Victor N.'
'Beletskaya, Irina P.'

_publ_section_title
;
 Synthesis, characterization and cation-induced dimerization of new
 aza-crown ether-appended metalloporphyrins.
;
_journal_issue 25
_journal_name_full 'Dalton transactions (Cambridge, England : 2003)'
_journal_page_first 7624
_journal_page_last 7636
_journal_paper_doi 10.1039/c2dt30123g
_journal_volume 41
_journal_year 2012
_chemical_formula_moiety 'C104 H134 N10 O8 Zn2'
_chemical_formula_sum 'C104 H134 N10 O8 Zn2'
_chemical_formula_weight 1782.99
_chemical_name_systematic
;
?
;
_space_group_IT_number 14
_symmetry_cell_setting monoclinic
_symmetry_space_group_name_Hall '-P 2ybc'
_symmetry_space_group_name_H-M 'P 1 21/c 1'
_atom_sites_solution_hydrogens geom
_atom_sites_solution_primary direct
_atom_sites_solution_secondary difmap
_audit_creation_method SHELXL-97
_audit_update_record
;
2012-03-11 # Formatted by publCIF
;
_cell_angle_alpha 90.00
_cell_angle_beta 111.71(2)
_cell_angle_gamma 90.00
_cell_formula_units_Z 2
_cell_length_a 20.044(15)
_cell_length_b 13.779(10)
_cell_length_c 17.745(15)
_cell_measurement_reflns_used 177
_cell_measurement_temperature 100(2)
_cell_measurement_theta_max 25.91
_cell_measurement_theta_min 2.74
_cell_volume 4553(6)
_computing_cell_refinement 'SAINTPlus, v. 6.2 (Bruker, 2001)'
_computing_data_collection 'APEX2 (Bruker, 2005)'
_computing_data_reduction 'SAINTPlus, v. 6.2 (Bruker, 2001)'
_computing_molecular_graphics 'SHELXTL (Sheldrick, 2008)'
_computing_publication_material 'SHELXTL (Sheldrick, 2008)'
_computing_structure_refinement 'SHELXTL (Sheldrick, 2008)'
_computing_structure_solution 'SHELXTL (Sheldrick, 2008)'
_diffrn_ambient_temperature 100(2)
_diffrn_measured_fraction_theta_full 0.991
_diffrn_measured_fraction_theta_max 0.991
_diffrn_measurement_device_type 'Bruker APEX-II CCD'
_diffrn_measurement_method '\f and \w scans'
_diffrn_radiation_monochromator graphite
_diffrn_radiation_source 'fine-focus sealed tube'
_diffrn_radiation_type MoK\a
_diffrn_radiation_wavelength 0.71073
_diffrn_reflns_av_R_equivalents 0.0909
_diffrn_reflns_av_sigmaI/netI 0.3697
_diffrn_reflns_limit_h_max 22
_diffrn_reflns_limit_h_min -22
_diffrn_reflns_limit_k_max 15
_diffrn_reflns_limit_k_min -15
_diffrn_reflns_limit_l_max 20
_diffrn_reflns_limit_l_min -20
_diffrn_reflns_number 35389
_diffrn_reflns_theta_full 24.00
_diffrn_reflns_theta_max 24.00
_diffrn_reflns_theta_min 1.93
_exptl_absorpt_coefficient_mu 0.591
_exptl_absorpt_correction_T_max 0.988
_exptl_absorpt_correction_T_min 0.901
_exptl_absorpt_correction_type multi-scan
_exptl_absorpt_process_details 'SADABS (Sheldrick, 2003)'
_exptl_crystal_colour pink
_exptl_crystal_density_diffrn 1.300
_exptl_crystal_density_method 'not measured'
_exptl_crystal_description plate
_exptl_crystal_F_000 1904
_exptl_crystal_size_max 0.18
_exptl_crystal_size_mid 0.15
_exptl_crystal_size_min 0.02
_refine_diff_density_max 0.460
_refine_diff_density_min -0.604
_refine_diff_density_rms 0.108
_refine_ls_extinction_method none
_refine_ls_goodness_of_fit_ref 0.868
_refine_ls_hydrogen_treatment constr
_refine_ls_matrix_type full
_refine_ls_number_parameters 285
_refine_ls_number_reflns 7093
_refine_ls_number_restraints 16
_refine_ls_restrained_S_all 0.868
_refine_ls_R_factor_all 0.4096
_refine_ls_R_factor_gt 0.1071
_refine_ls_shift/su_max 0.000
_refine_ls_shift/su_mean 0.000
_refine_ls_structure_factor_coef Fsqd
_refine_ls_weighting_details 'calc w=1/[\s^2^(Fo^2^)+(0.001P)^2^] where P=(Fo^2^+2Fc^2^)/3'
_refine_ls_weighting_scheme calc
_refine_ls_wR_factor_gt 0.0853
_refine_ls_wR_factor_ref 0.1487
_reflns_number_gt 1585
_reflns_number_total 7093
_reflns_threshold_expression I>2\s(I)
_cod_data_source_file c2dt30123g.txt
_cod_data_source_block ZnP,3
_cod_depositor_comments
;
The following automatic conversions were performed:

'_symmetry_cell_setting' value 'Monoclinic' changed to 'monoclinic'
according to /home/saulius/struct/CIF-dictionaries/cif_core.dic
dictionary named 'cif_core.dic' version 2.4.1 from 2010-06-29.

Automatic conversion script
Id: cif_fix_values 1891 2012-01-12 08:04:46Z andrius 
;
_cod_original_sg_symbol_H-M 'P 21/c'
_cod_database_code 7019262

loop_
_symmetry_equiv_pos_as_xyz
'x, y, z'
'-x, y+1/2, -z+1/2'
'-x, -y, -z'
'x, -y-1/2, z-1/2'

loop_
_atom_site_label
_atom_site_type_symbol
_atom_site_fract_x
_atom_site_fract_y
_atom_site_fract_z
_atom_site_U_iso_or_equiv
_atom_site_adp_type
_atom_site_occupancy
_atom_site_symmetry_multiplicity
_atom_site_calc_flag
_atom_site_refinement_flags
Zn1 Zn 0.29226(6) 0.14682(9) 0.41728(8) 0.0247(4) Uani 1 1 d .
O1 O 0.7084(3) 0.5260(5) 0.9553(4) 0.0324(8) Uani 1 1 d .
O2 O 0.8390(3) 0.4684(5) 0.9094(4) 0.0324(8) Uani 1 1 d .
O3 O 0.8337(3) 0.6456(5) 0.8245(3) 0.0324(8) Uani 1 1 d .
O4 O 0.7140(3) 0.7583(5) 0.6956(4) 0.0324(8) Uani 1 1 d .
N1 N 0.4009(3) 0.1695(5) 0.4666(4) 0.0158(11) Uani 1 1 d .
N2 N 0.2796(3) 0.2644(5) 0.4827(4) 0.0158(11) Uani 1 1 d .
N3 N 0.1822(3) 0.1240(5) 0.3687(4) 0.0158(11) Uani 1 1 d .
N4 N 0.3028(3) 0.0234(5) 0.3582(4) 0.0158(11) Uani 1 1 d .
N5 N 0.5865(4) 0.6064(5) 0.7531(4) 0.0179(11) Uani 1 1 d .
C1 C 0.4487(4) 0.1175(7) 0.4427(5) 0.0191(16) Uani 1 1 d .
C2 C 0.51953(16) 0.1615(6) 0.4764(4) 0.0191(16) Uani 1 1 d D
C3 C 0.5152(2) 0.2417(4) 0.5225(5) 0.0191(16) Uani 1 1 d D
C4 C 0.4385(5) 0.2469(7) 0.5151(5) 0.0191(16) Uani 1 1 d .
C5 C 0.4038(5) 0.3140(7) 0.5473(5) 0.0221(16) Uani 1 1 d .
C6 C 0.3340(4) 0.3226(7) 0.5363(5) 0.0200(17) Uani 1 1 d .
C7 C 0.2957(4) 0.3903(3) 0.5708(3) 0.0200(17) Uani 1 1 d D
C8 C 0.22475(18) 0.3791(4) 0.5340(4) 0.0200(17) Uani 1 1 d D
C9 C 0.2122(5) 0.2975(7) 0.4796(5) 0.0200(17) Uani 1 1 d .
C10 C 0.1478(5) 0.2638(7) 0.4324(5) 0.0221(16) Uani 1 1 d .
H10 H 0.1076 0.2992 0.4336 0.027 Uiso 1 1 calc R
C11 C 0.1324(5) 0.1824(7) 0.3812(5) 0.0183(16) Uani 1 1 d .
C12 C 0.06117(16) 0.1495(5) 0.3318(4) 0.0183(16) Uani 1 1 d D
C13 C 0.0676(3) 0.0671(4) 0.2908(4) 0.0183(16) Uani 1 1 d D
C14 C 0.1451(5) 0.0508(7) 0.3150(5) 0.0183(16) Uani 1 1 d .
C15 C 0.1790(4) -0.0212(7) 0.2896(5) 0.0221(16) Uani 1 1 d .
H15 H 0.1476 -0.0669 0.2537 0.027 Uiso 1 1 calc R
C16 C 0.2520(5) -0.0386(7) 0.3075(5) 0.0191(16) Uani 1 1 d .
C17 C 0.2818(4) -0.1074(3) 0.2691(3) 0.0191(16) Uani 1 1 d D
C18 C 0.35630(18) -0.0911(5) 0.3008(4) 0.0191(16) Uani 1 1 d D
C19 C 0.3665(5) -0.0069(7) 0.3538(5) 0.0191(16) Uani 1 1 d .
C20 C 0.4345(5) 0.0387(7) 0.3922(5) 0.0221(16) Uani 1 1 d .
H20 H 0.4739 0.0118 0.3818 0.027 Uiso 1 1 calc R
C21 C 0.5865(2) 0.1291(6) 0.4646(4) 0.0290(14) Uani 1 1 d D
H21A H 0.6284 0.1442 0.5134 0.043 Uiso 1 1 calc R
H21B H 0.5905 0.1630 0.4179 0.043 Uiso 1 1 calc R
H21C H 0.5843 0.0590 0.4549 0.043 Uiso 1 1 calc R
C22 C 0.5770(3) 0.3076(5) 0.5665(5) 0.0290(14) Uani 1 1 d D
H22A H 0.6169 0.2941 0.5487 0.043 Uiso 1 1 calc R
H22B H 0.5926 0.2962 0.6250 0.043 Uiso 1 1 calc R
H22C H 0.5619 0.3753 0.5545 0.043 Uiso 1 1 calc R
C23 C 0.4533(4) 0.3912(7) 0.6037(5) 0.0179(11) Uani 1 1 d .
C24 C 0.4915(4) 0.3742(7) 0.6857(5) 0.0179(11) Uani 1 1 d .
H24 H 0.4873 0.3128 0.7079 0.021 Uiso 1 1 calc R
C25 C 0.5341(4) 0.4421(6) 0.7346(5) 0.0179(11) Uani 1 1 d .
H25 H 0.5570 0.4288 0.7909 0.021 Uiso 1 1 calc R
C26 C 0.5459(5) 0.5333(7) 0.7038(5) 0.0179(11) Uani 1 1 d .
C27 C 0.5085(4) 0.5475(7) 0.6200(5) 0.0179(11) Uani 1 1 d .
H27 H 0.5140 0.6072 0.5961 0.021 Uiso 1 1 calc R
C28 C 0.4645(4) 0.4771(6) 0.5719(5) 0.0179(11) Uani 1 1 d .
H28 H 0.4413 0.4886 0.5154 0.021 Uiso 1 1 calc R
C29 C 0.6182(5) 0.5930(7) 0.8431(5) 0.0324(8) Uani 1 1 d .
H29A H 0.6264 0.6574 0.8697 0.039 Uiso 1 1 calc R
H29B H 0.5837 0.5572 0.8608 0.039 Uiso 1 1 calc R
C30 C 0.6867(5) 0.5393(7) 0.8694(5) 0.0324(8) Uani 1 1 d .
H30A H 0.6802 0.4758 0.8416 0.039 Uiso 1 1 calc R
H30B H 0.7234 0.5768 0.8567 0.039 Uiso 1 1 calc R
C31 C 0.7685(5) 0.4576(7) 0.9898(5) 0.0324(8) Uani 1 1 d .
H31A H 0.7565 0.3954 0.9599 0.039 Uiso 1 1 calc R
H31B H 0.7758 0.4445 1.0472 0.039 Uiso 1 1 calc R
C32 C 0.8375(4) 0.4972(7) 0.9853(5) 0.0324(8) Uani 1 1 d .
H32A H 0.8386 0.5689 0.9897 0.039 Uiso 1 1 calc R
H32B H 0.8796 0.4706 1.0300 0.039 Uiso 1 1 calc R
C33 C 0.8972(5) 0.5055(7) 0.8891(5) 0.0324(8) Uani 1 1 d .
H33A H 0.8951 0.4739 0.8382 0.039 Uiso 1 1 calc R
H33B H 0.9428 0.4853 0.9322 0.039 Uiso 1 1 calc R
C34 C 0.9003(5) 0.6112(7) 0.8784(5) 0.0324(8) Uani 1 1 d .
H34A H 0.9128 0.6439 0.9315 0.039 Uiso 1 1 calc R
H34B H 0.9381 0.6265 0.8568 0.039 Uiso 1 1 calc R
C35 C 0.8333(5) 0.7436(7) 0.8055(5) 0.0324(8) Uani 1 1 d .
H35A H 0.8555 0.7520 0.7646 0.039 Uiso 1 1 calc R
H35B H 0.8627 0.7798 0.8548 0.039 Uiso 1 1 calc R
C36 C 0.7612(5) 0.7845(7) 0.7741(5) 0.0324(8) Uani 1 1 d .
H36A H 0.7377 0.7673 0.8125 0.039 Uiso 1 1 calc R
H36B H 0.7661 0.8561 0.7753 0.039 Uiso 1 1 calc R
C37 C 0.6735(4) 0.6712(7) 0.6921(5) 0.0324(8) Uani 1 1 d .
H37A H 0.7051 0.6211 0.7277 0.039 Uiso 1 1 calc R
H37B H 0.6547 0.6458 0.6359 0.039 Uiso 1 1 calc R
C38 C 0.6098(5) 0.6934(7) 0.7202(5) 0.0324(8) Uani 1 1 d .
H38A H 0.6246 0.7445 0.7624 0.039 Uiso 1 1 calc R
H38B H 0.5687 0.7186 0.6735 0.039 Uiso 1 1 calc R
C39 C 0.3310(4) 0.4676(4) 0.6320(4) 0.0290(14) Uani 1 1 d D
H39A H 0.2960 0.4951 0.6526 0.043 Uiso 1 1 calc R
H39B H 0.3491 0.5190 0.6064 0.043 Uiso 1 1 calc R
H39C H 0.3711 0.4394 0.6771 0.043 Uiso 1 1 calc R
C40 C 0.1660(3) 0.4364(5) 0.5463(5) 0.0290(14) Uani 1 1 d D
H40A H 0.1836 0.4633 0.6013 0.043 Uiso 1 1 calc R
H40B H 0.1249 0.3938 0.5390 0.043 Uiso 1 1 calc R
H40C H 0.1512 0.4893 0.5067 0.043 Uiso 1 1 calc R
C41 C -0.0081(2) 0.1973(5) 0.3250(5) 0.0290(14) Uani 1 1 d D
H41A H -0.0454 0.1478 0.3156 0.043 Uiso 1 1 calc R
H41B H -0.0226 0.2432 0.2796 0.043 Uiso 1 1 calc R
H41C H -0.0015 0.2321 0.3754 0.043 Uiso 1 1 calc R
C42 C 0.0136(3) 0.0057(5) 0.22737(17) 0.026(2) Uani 1 1 d D
H42A H -0.0329 0.0102 0.2346 0.031 Uiso 1 1 calc R
H42B H 0.0295 -0.0628 0.2362 0.031 Uiso 1 1 calc R
C43 C 0.0022(3) 0.0333(3) 0.1407(2) 0.038(3) Uani 1 1 d D
H43A H 0.0495 0.0334 0.1350 0.045 Uiso 1 1 calc R
H43B H -0.0273 -0.0179 0.1043 0.045 Uiso 1 1 calc R
C44 C -0.0335(3) 0.1304(3) 0.1114(2) 0.039(3) Uani 1 1 d D
H44A H -0.0825 0.1283 0.1124 0.047 Uiso 1 1 calc R
H44B H -0.0064 0.1809 0.1503 0.047 Uiso 1 1 calc R
C45 C -0.0389(2) 0.1606(3) 0.0273(2) 0.058(3) Uani 1 1 d D
H45A H -0.0578 0.1062 -0.0112 0.070 Uiso 1 1 calc R
H45B H 0.0091 0.1782 0.0279 0.070 Uiso 1 1 calc R
C46 C -0.0890(3) 0.2470(4) 0.0008(6) 0.057(3) Uani 1 1 d D
H46A H -0.0873 0.2736 -0.0496 0.086 Uiso 1 1 calc R
H46B H -0.0741 0.2968 0.0432 0.086 Uiso 1 1 calc R
H46C H -0.1382 0.2263 -0.0082 0.086 Uiso 1 1 calc R
C47 C 0.2413(4) -0.1811(2) 0.2067(3) 0.026(2) Uani 1 1 d D
H47A H 0.2497 -0.1677 0.1562 0.031 Uiso 1 1 calc R
H47B H 0.1893 -0.1720 0.1946 0.031 Uiso 1 1 calc R
C48 C 0.2596(2) -0.2865(2) 0.2292(2) 0.038(3) Uani 1 1 d D
H48A H 0.3120 -0.2956 0.2452 0.045 Uiso 1 1 calc R
H48B H 0.2354 -0.3274 0.1809 0.045 Uiso 1 1 calc R
C49 C 0.2376(3) -0.3208(2) 0.2979(3) 0.039(3) Uani 1 1 d D
H49A H 0.1853 -0.3115 0.2823 0.047 Uiso 1 1 calc R
H49B H 0.2623 -0.2808 0.3466 0.047 Uiso 1 1 calc R
C50 C 0.2559(2) -0.4268(2) 0.3184(3) 0.058(3) Uani 1 1 d D
H50A H 0.2324 -0.4661 0.2689 0.070 Uiso 1 1 calc R
H50B H 0.3084 -0.4353 0.3349 0.070 Uiso 1 1 calc R
C51 C 0.2331(4) -0.4651(7) 0.3852(4) 0.057(3) Uani 1 1 d D
H51A H 0.2589 -0.5254 0.4068 0.086 Uiso 1 1 calc R
H51B H 0.1813 -0.4777 0.3633 0.086 Uiso 1 1 calc R
H51C H 0.2443 -0.4168 0.4287 0.086 Uiso 1 1 calc R
C52 C 0.4130(3) -0.1393(6) 0.2776(4) 0.0290(14) Uani 1 1 d D
H52A H 0.3903 -0.1842 0.2326 0.043 Uiso 1 1 calc R
H52B H 0.4459 -0.1751 0.3242 0.043 Uiso 1 1 calc R
H52C H 0.4398 -0.0898 0.2608 0.043 Uiso 1 1 calc R

loop_
_atom_site_aniso_label
_atom_site_aniso_U_11
_atom_site_aniso_U_22
_atom_site_aniso_U_33
_atom_site_aniso_U_23
_atom_site_aniso_U_13
_atom_site_aniso_U_12
Zn1 0.0160(6) 0.0227(7) 0.0304(7) -0.0099(8) 0.0028(5) -0.0030(8)
O1 0.0363(14) 0.0295(16) 0.0288(15) 0.0023(15) 0.0091(13) -0.0019(15)
O2 0.0363(14) 0.0295(16) 0.0288(15) 0.0023(15) 0.0091(13) -0.0019(15)
O3 0.0363(14) 0.0295(16) 0.0288(15) 0.0023(15) 0.0091(13) -0.0019(15)
O4 0.0363(14) 0.0295(16) 0.0288(15) 0.0023(15) 0.0091(13) -0.0019(15)
N1 0.0100(19) 0.014(2) 0.024(2) -0.0076(19) 0.0074(17) 0.0017(19)
N2 0.0100(19) 0.014(2) 0.024(2) -0.0076(19) 0.0074(17) 0.0017(19)
N3 0.0100(19) 0.014(2) 0.024(2) -0.0076(19) 0.0074(17) 0.0017(19)
N4 0.0100(19) 0.014(2) 0.024(2) -0.0076(19) 0.0074(17) 0.0017(19)
N5 0.0157(19) 0.020(2) 0.013(2) 0.0003(19) 0.0004(17) -0.0004(19)
C1 0.016(3) 0.021(3) 0.018(3) -0.001(3) 0.003(3) -0.002(3)
C2 0.016(3) 0.021(3) 0.018(3) -0.001(3) 0.003(3) -0.002(3)
C3 0.016(3) 0.021(3) 0.018(3) -0.001(3) 0.003(3) -0.002(3)
C4 0.016(3) 0.021(3) 0.018(3) -0.001(3) 0.003(3) -0.002(3)
C5 0.025(3) 0.021(3) 0.017(3) -0.005(3) 0.004(3) -0.002(3)
C6 0.016(3) 0.018(4) 0.022(3) -0.002(2) 0.002(3) 0.000(3)
C7 0.016(3) 0.018(4) 0.022(3) -0.002(2) 0.002(3) 0.000(3)
C8 0.016(3) 0.018(4) 0.022(3) -0.002(2) 0.002(3) 0.000(3)
C9 0.016(3) 0.018(4) 0.022(3) -0.002(2) 0.002(3) 0.000(3)
C10 0.025(3) 0.021(3) 0.017(3) -0.005(3) 0.004(3) -0.002(3)
C11 0.021(3) 0.015(3) 0.011(3) 0.001(2) -0.002(3) -0.002(3)
C12 0.021(3) 0.015(3) 0.011(3) 0.001(2) -0.002(3) -0.002(3)
C13 0.021(3) 0.015(3) 0.011(3) 0.001(2) -0.002(3) -0.002(3)
C14 0.021(3) 0.015(3) 0.011(3) 0.001(2) -0.002(3) -0.002(3)
C15 0.025(3) 0.021(3) 0.017(3) -0.005(3) 0.004(3) -0.002(3)
C16 0.025(3) 0.017(3) 0.016(3) -0.001(2) 0.008(3) -0.004(3)
C17 0.025(3) 0.017(3) 0.016(3) -0.001(2) 0.008(3) -0.004(3)
C18 0.025(3) 0.017(3) 0.016(3) -0.001(2) 0.008(3) -0.004(3)
C19 0.025(3) 0.017(3) 0.016(3) -0.001(2) 0.008(3) -0.004(3)
C20 0.025(3) 0.021(3) 0.017(3) -0.005(3) 0.004(3) -0.002(3)
C21 0.017(2) 0.035(3) 0.028(3) -0.014(2) 0.001(2) -0.004(2)
C22 0.017(2) 0.035(3) 0.028(3) -0.014(2) 0.001(2) -0.004(2)
C23 0.0157(19) 0.020(2) 0.013(2) 0.0003(19) 0.0004(17) -0.0004(19)
C24 0.0157(19) 0.020(2) 0.013(2) 0.0003(19) 0.0004(17) -0.0004(19)
C25 0.0157(19) 0.020(2) 0.013(2) 0.0003(19) 0.0004(17) -0.0004(19)
C26 0.0157(19) 0.020(2) 0.013(2) 0.0003(19) 0.0004(17) -0.0004(19)
C27 0.0157(19) 0.020(2) 0.013(2) 0.0003(19) 0.0004(17) -0.0004(19)
C28 0.0157(19) 0.020(2) 0.013(2) 0.0003(19) 0.0004(17) -0.0004(19)
C29 0.0363(14) 0.0295(16) 0.0288(15) 0.0023(15) 0.0091(13) -0.0019(15)
C30 0.0363(14) 0.0295(16) 0.0288(15) 0.0023(15) 0.0091(13) -0.0019(15)
C31 0.0363(14) 0.0295(16) 0.0288(15) 0.0023(15) 0.0091(13) -0.0019(15)
C32 0.0363(14) 0.0295(16) 0.0288(15) 0.0023(15) 0.0091(13) -0.0019(15)
C33 0.0363(14) 0.0295(16) 0.0288(15) 0.0023(15) 0.0091(13) -0.0019(15)
C34 0.0363(14) 0.0295(16) 0.0288(15) 0.0023(15) 0.0091(13) -0.0019(15)
C35 0.0363(14) 0.0295(16) 0.0288(15) 0.0023(15) 0.0091(13) -0.0019(15)
C36 0.0363(14) 0.0295(16) 0.0288(15) 0.0023(15) 0.0091(13) -0.0019(15)
C37 0.0363(14) 0.0295(16) 0.0288(15) 0.0023(15) 0.0091(13) -0.0019(15)
C38 0.0363(14) 0.0295(16) 0.0288(15) 0.0023(15) 0.0091(13) -0.0019(15)
C39 0.017(2) 0.035(3) 0.028(3) -0.014(2) 0.001(2) -0.004(2)
C40 0.017(2) 0.035(3) 0.028(3) -0.014(2) 0.001(2) -0.004(2)
C41 0.017(2) 0.035(3) 0.028(3) -0.014(2) 0.001(2) -0.004(2)
C42 0.029(4) 0.025(5) 0.022(5) -0.001(4) 0.008(4) 0.005(4)
C43 0.029(5) 0.021(5) 0.051(6) -0.011(4) 0.001(4) -0.004(4)
C44 0.019(4) 0.038(6) 0.059(6) -0.016(5) 0.014(4) -0.005(4)
C45 0.084(7) 0.044(6) 0.029(6) 0.017(5) 0.001(5) 0.006(6)
C46 0.057(6) 0.059(7) 0.051(6) 0.020(5) 0.014(5) 0.005(6)
C47 0.029(4) 0.025(5) 0.022(5) -0.001(4) 0.008(4) 0.005(4)
C48 0.029(5) 0.021(5) 0.051(6) -0.011(4) 0.001(4) -0.004(4)
C49 0.019(4) 0.038(6) 0.059(6) -0.016(5) 0.014(4) -0.005(4)
C50 0.084(7) 0.044(6) 0.029(6) 0.017(5) 0.001(5) 0.006(6)
C51 0.057(6) 0.059(7) 0.051(6) 0.020(5) 0.014(5) 0.005(6)
C52 0.017(2) 0.035(3) 0.028(3) -0.014(2) 0.001(2) -0.004(2)

loop_
_atom_type_symbol
_atom_type_description
_atom_type_scat_dispersion_real
_atom_type_scat_dispersion_imag
_atom_type_scat_source
C C 0.0033 0.0016 'International Tables Vol C Tables 4.2.6.8 and 6.1.1.4'
H H 0.0000 0.0000 'International Tables Vol C Tables 4.2.6.8 and 6.1.1.4'
N N 0.0061 0.0033 'International Tables Vol C Tables 4.2.6.8 and 6.1.1.4'
O O 0.0106 0.0060 'International Tables Vol C Tables 4.2.6.8 and 6.1.1.4'
Zn Zn 0.2839 1.4301 'International Tables Vol C Tables 4.2.6.8 and 6.1.1.4'

loop_
_geom_angle_atom_site_label_1
_geom_angle_atom_site_label_2
_geom_angle_atom_site_label_3
_geom_angle
_geom_angle_site_symmetry_3
N1 Zn1 N4 92.9(3) .
N1 Zn1 N2 88.4(3) .
N4 Zn1 N2 175.7(3) .
N1 Zn1 N3 179.3(3) .
N4 Zn1 N3 87.5(3) .
N2 Zn1 N3 91.1(3) .
N1 Zn1 O4 89.6(3) 3_666
N4 Zn1 O4 90.5(3) 3_666
N2 Zn1 O4 93.7(3) 3_666
N3 Zn1 O4 91.0(2) 3_666
C30 O1 C31 113.8(7) .
C32 O2 C33 116.4(7) .
C35 O3 C34 114.3(7) .
C36 O4 C37 114.7(7) .
C36 O4 Zn1 120.2(6) 3_666
C37 O4 Zn1 125.1(5) 3_666
C1 N1 C4 107.8(7) .
C1 N1 Zn1 122.5(5) .
C4 N1 Zn1 128.6(6) .
C6 N2 C9 109.5(7) .
C6 N2 Zn1 127.2(6) .
C9 N2 Zn1 123.3(5) .
C11 N3 C14 107.5(7) .
C11 N3 Zn1 125.0(6) .
C14 N3 Zn1 127.5(6) .
C19 N4 C16 104.7(7) .
C19 N4 Zn1 123.7(6) .
C16 N4 Zn1 131.1(6) .
C26 N5 C38 122.5(8) .
C26 N5 C29 120.2(8) .
C38 N5 C29 116.7(7) .
C20 C1 N1 127.7(8) .
C20 C1 C2 122.4(9) .
N1 C1 C2 109.8(7) .
C3 C2 C1 108.0(5) .
C3 C2 C21 124.7(5) .
C1 C2 C21 127.3(7) .
C2 C3 C4 105.7(5) .
C2 C3 C22 124.4(5) .
C4 C3 C22 129.9(7) .
C5 C4 N1 121.1(8) .
C5 C4 C3 130.2(8) .
N1 C4 C3 108.7(7) .
C6 C5 C4 130.3(9) .
C6 C5 C23 114.8(9) .
C4 C5 C23 114.9(8) .
C5 C6 N2 123.6(9) .
C5 C6 C7 131.9(8) .
N2 C6 C7 104.5(7) .
C8 C7 C6 110.3(5) .
C8 C7 C39 124.6(7) .
C6 C7 C39 124.8(7) .
C7 C8 C9 108.0(5) .
C7 C8 C40 128.2(5) .
C9 C8 C40 123.8(5) .
C10 C9 N2 127.0(9) .
C10 C9 C8 125.6(8) .
N2 C9 C8 107.4(6) .
C9 C10 C11 128.0(9) .
C9 C10 H10 116.0 .
C11 C10 H10 116.0 .
N3 C11 C10 125.3(8) .
N3 C11 C12 109.6(7) .
C10 C11 C12 125.1(8) .
C13 C12 C11 108.3(5) .
C13 C12 C41 125.6(5) .
C11 C12 C41 126.1(6) .
C12 C13 C14 105.5(5) .
C12 C13 C42 132.7(5) .
C14 C13 C42 121.6(6) .
C15 C14 N3 123.0(8) .
C15 C14 C13 128.0(8) .
N3 C14 C13 109.1(7) .
C14 C15 C16 130.9(9) .
C14 C15 H15 114.6 .
C16 C15 H15 114.6 .
N4 C16 C15 120.1(9) .
N4 C16 C17 112.7(7) .
C15 C16 C17 126.6(8) .
C18 C17 C16 105.9(5) .
C18 C17 C47 127.5(6) .
C16 C17 C47 126.5(7) .
C17 C18 C19 105.1(5) .
C17 C18 C52 128.3(5) .
C19 C18 C52 126.1(5) .
N4 C19 C20 125.8(9) .
N4 C19 C18 111.4(7) .
C20 C19 C18 122.7(8) .
C1 C20 C19 126.4(9) .
C1 C20 H20 116.8 .
C19 C20 H20 116.8 .
C2 C21 H21A 109.5 .
C2 C21 H21B 109.5 .
H21A C21 H21B 109.5 .
C2 C21 H21C 109.5 .
H21A C21 H21C 109.5 .
H21B C21 H21C 109.5 .
C3 C22 H22A 109.5 .
C3 C22 H22B 109.5 .
H22A C22 H22B 109.5 .
C3 C22 H22C 109.5 .
H22A C22 H22C 109.5 .
H22B C22 H22C 109.5 .
C28 C23 C24 117.9(8) .
C28 C23 C5 119.6(8) .
C24 C23 C5 122.4(8) .
C25 C24 C23 122.0(9) .
C25 C24 H24 119.0 .
C23 C24 H24 119.0 .
C24 C25 C26 121.5(9) .
C24 C25 H25 119.3 .
C26 C25 H25 119.3 .
N5 C26 C27 121.6(9) .
N5 C26 C25 122.9(8) .
C27 C26 C25 115.4(8) .
C28 C27 C26 121.7(9) .
C28 C27 H27 119.2 .
C26 C27 H27 119.2 .
C23 C28 C27 121.4(9) .
C23 C28 H28 119.3 .
C27 C28 H28 119.3 .
C30 C29 N5 112.1(8) .
C30 C29 H29A 109.2 .
N5 C29 H29A 109.2 .
C30 C29 H29B 109.2 .
N5 C29 H29B 109.2 .
H29A C29 H29B 107.9 .
O1 C30 C29 106.3(8) .
O1 C30 H30A 110.5 .
C29 C30 H30A 110.5 .
O1 C30 H30B 110.5 .
C29 C30 H30B 110.5 .
H30A C30 H30B 108.7 .
O1 C31 C32 111.7(8) .
O1 C31 H31A 109.3 .
C32 C31 H31A 109.3 .
O1 C31 H31B 109.3 .
C32 C31 H31B 109.3 .
H31A C31 H31B 107.9 .
O2 C32 C31 106.9(7) .
O2 C32 H32A 110.3 .
C31 C32 H32A 110.3 .
O2 C32 H32B 110.3 .
C31 C32 H32B 110.3 .
H32A C32 H32B 108.6 .
O2 C33 C34 117.5(8) .
O2 C33 H33A 107.9 .
C34 C33 H33A 107.9 .
O2 C33 H33B 107.9 .
C34 C33 H33B 107.9 .
H33A C33 H33B 107.2 .
O3 C34 C33 110.2(7) .
O3 C34 H34A 109.6 .
C33 C34 H34A 109.6 .
O3 C34 H34B 109.6 .
C33 C34 H34B 109.6 .
H34A C34 H34B 108.1 .
O3 C35 C36 112.7(8) .
O3 C35 H35A 109.1 .
C36 C35 H35A 109.1 .
O3 C35 H35B 109.1 .
C36 C35 H35B 109.1 .
H35A C35 H35B 107.8 .
O4 C36 C35 119.2(8) .
O4 C36 H36A 107.5 .
C35 C36 H36A 107.5 .
O4 C36 H36B 107.5 .
C35 C36 H36B 107.5 .
H36A C36 H36B 107.0 .
O4 C37 C38 109.7(7) .
O4 C37 H37A 109.7 .
C38 C37 H37A 109.7 .
O4 C37 H37B 109.7 .
C38 C37 H37B 109.7 .
H37A C37 H37B 108.2 .
N5 C38 C37 112.3(8) .
N5 C38 H38A 109.1 .
C37 C38 H38A 109.1 .
N5 C38 H38B 109.1 .
C37 C38 H38B 109.1 .
H38A C38 H38B 107.9 .
C7 C39 H39A 109.5 .
C7 C39 H39B 109.5 .
H39A C39 H39B 109.5 .
C7 C39 H39C 109.5 .
H39A C39 H39C 109.5 .
H39B C39 H39C 109.5 .
C8 C40 H40A 109.5 .
C8 C40 H40B 109.5 .
H40A C40 H40B 109.5 .
C8 C40 H40C 109.5 .
H40A C40 H40C 109.5 .
H40B C40 H40C 109.5 .
C12 C41 H41A 109.5 .
C12 C41 H41B 109.5 .
H41A C41 H41B 109.5 .
C12 C41 H41C 109.5 .
H41A C41 H41C 109.5 .
H41B C41 H41C 109.5 .
C13 C42 C43 114.6(5) .
C13 C42 H42A 108.6 .
C43 C42 H42A 108.6 .
C13 C42 H42B 108.6 .
C43 C42 H42B 108.6 .
H42A C42 H42B 107.6 .
C44 C43 C42 116.3(4) .
C44 C43 H43A 108.2 .
C42 C43 H43A 108.2 .
C44 C43 H43B 108.2 .
C42 C43 H43B 108.2 .
H43A C43 H43B 107.4 .
C45 C44 C43 115.7(3) .
C45 C44 H44A 108.4 .
C43 C44 H44A 108.4 .
C45 C44 H44B 108.4 .
C43 C44 H44B 108.4 .
H44A C44 H44B 107.4 .
C44 C45 C46 108.6(5) .
C44 C45 H45A 110.0 .
C46 C45 H45A 110.0 .
C44 C45 H45B 110.0 .
C46 C45 H45B 110.0 .
H45A C45 H45B 108.3 .
C45 C46 H46A 109.5 .
C45 C46 H46B 109.5 .
H46A C46 H46B 109.5 .
C45 C46 H46C 109.5 .
H46A C46 H46C 109.5 .
H46B C46 H46C 109.5 .
C17 C47 C48 116.3(4) .
C17 C47 H47A 108.2 .
C48 C47 H47A 108.2 .
C17 C47 H47B 108.2 .
C48 C47 H47B 108.2 .
H47A C47 H47B 107.4 .
C47 C48 C49 113.4(4) .
C47 C48 H48A 108.9 .
C49 C48 H48A 108.9 .
C47 C48 H48B 108.9 .
C49 C48 H48B 108.9 .
H48A C48 H48B 107.7 .
C48 C49 C50 112.2(4) .
C48 C49 H49A 109.2 .
C50 C49 H49A 109.2 .
C48 C49 H49B 109.2 .
C50 C49 H49B 109.2 .
H49A C49 H49B 107.9 .
C51 C50 C49 114.1(5) .
C51 C50 H50A 108.7 .
C49 C50 H50A 108.7 .
C51 C50 H50B 108.7 .
C49 C50 H50B 108.7 .
H50A C50 H50B 107.6 .
C50 C51 H51A 109.5 .
C50 C51 H51B 109.5 .
H51A C51 H51B 109.5 .
C50 C51 H51C 109.5 .
H51A C51 H51C 109.5 .
H51B C51 H51C 109.5 .
C18 C52 H52A 109.5 .
C18 C52 H52B 109.5 .
H52A C52 H52B 109.5 .
C18 C52 H52C 109.5 .
H52A C52 H52C 109.5 .
H52B C52 H52C 109.5 .

loop_
_geom_bond_atom_site_label_1
_geom_bond_atom_site_label_2
_geom_bond_distance
_geom_bond_site_symmetry_2
Zn1 N1 2.049(7) .
Zn1 N4 2.050(7) .
Zn1 N2 2.062(7) .
Zn1 N3 2.075(7) .
Zn1 O4 2.357(7) 3_666
O1 C30 1.434(10) .
O1 C31 1.473(10) .
O2 C32 1.416(10) .
O2 C33 1.436(11) .
O3 C35 1.391(11) .
O3 C34 1.406(9) .
O4 C36 1.411(9) .
O4 C37 1.437(11) .
N1 C1 1.383(11) .
N1 C4 1.401(10) .
N2 C6 1.404(10) .
N2 C9 1.409(11) .
N3 C11 1.362(11) .
N3 C14 1.397(10) .
N4 C19 1.373(11) .
N4 C16 1.378(10) .
N5 C26 1.384(10) .
N5 C38 1.482(11) .
N5 C29 1.497(10) .
C1 C20 1.369(12) .
C1 C2 1.453(9) .
C2 C3 1.397(9) .
C2 C21 1.500(10) .
C3 C4 1.495(10) .
C3 C22 1.500(10) .
C4 C5 1.400(13) .
C5 C6 1.344(12) .
C5 C23 1.544(11) .
C6 C7 1.477(11) .
C7 C8 1.337(8) .
C7 C39 1.499(10) .
C8 C9 1.442(10) .
C8 C40 1.499(10) .
C9 C10 1.335(11) .
C10 C11 1.404(12) .
C10 H10 0.9500 .
C11 C12 1.444(9) .
C12 C13 1.379(8) .
C12 C41 1.500(10) .
C13 C14 1.469(10) .
C13 C42 1.501(11) .
C14 C15 1.369(12) .
C15 C16 1.398(12) .
C15 H15 0.9500 .
C16 C17 1.423(11) .
C17 C18 1.405(7) .
C17 C47 1.501(11) .
C18 C19 1.460(11) .
C18 C52 1.499(10) .
C19 C20 1.425(11) .
C20 H20 0.9500 .
C21 H21A 0.9800 .
C21 H21B 0.9800 .
C21 H21C 0.9800 .
C22 H22A 0.9800 .
C22 H22B 0.9800 .
C22 H22C 0.9800 .
C23 C28 1.365(12) .
C23 C24 1.391(11) .
C24 C25 1.346(11) .
C24 H24 0.9500 .
C25 C26 1.425(12) .
C25 H25 0.9500 .
C26 C27 1.410(11) .
C27 C28 1.375(11) .
C27 H27 0.9500 .
C28 H28 0.9500 .
C29 C30 1.475(12) .
C29 H29A 0.9900 .
C29 H29B 0.9900 .
C30 H30A 0.9900 .
C30 H30B 0.9900 .
C31 C32 1.516(12) .
C31 H31A 0.9900 .
C31 H31B 0.9900 .
C32 H32A 0.9900 .
C32 H32B 0.9900 .
C33 C34 1.472(12) .
C33 H33A 0.9900 .
C33 H33B 0.9900 .
C34 H34A 0.9900 .
C34 H34B 0.9900 .
C35 C36 1.456(12) .
C35 H35A 0.9900 .
C35 H35B 0.9900 .
C36 H36A 0.9900 .
C36 H36B 0.9900 .
C37 C38 1.563(12) .
C37 H37A 0.9900 .
C37 H37B 0.9900 .
C38 H38A 0.9900 .
C38 H38B 0.9900 .
C39 H39A 0.9800 .
C39 H39B 0.9800 .
C39 H39C 0.9800 .
C40 H40A 0.9800 .
C40 H40B 0.9800 .
C40 H40C 0.9800 .
C41 H41A 0.9800 .
C41 H41B 0.9800 .
C41 H41C 0.9800 .
C42 C43 1.517(12) .
C42 H42A 0.9900 .
C42 H42B 0.9900 .
C43 C44 1.515(12) .
C43 H43A 0.9900 .
C43 H43B 0.9900 .
C44 C45 1.515(12) .
C44 H44A 0.9900 .
C44 H44B 0.9900 .
C45 C46 1.515(12) .
C45 H45A 0.9900 .
C45 H45B 0.9900 .
C46 H46A 0.9800 .
C46 H46B 0.9800 .
C46 H46C 0.9800 .
C47 C48 1.515(12) .
C47 H47A 0.9900 .
C47 H47B 0.9900 .
C48 C49 1.516(12) .
C48 H48A 0.9900 .
C48 H48B 0.9900 .
C49 C50 1.516(12) .
C49 H49A 0.9900 .
C49 H49B 0.9900 .
C50 C51 1.514(12) .
C50 H50A 0.9900 .
C50 H50B 0.9900 .
C51 H51A 0.9800 .
C51 H51B 0.9800 .
C51 H51C 0.9800 .
C52 H52A 0.9800 .
C52 H52B 0.9800 .
C52 H52C 0.9800 .

loop_
_geom_torsion_atom_site_label_1
_geom_torsion_atom_site_label_2
_geom_torsion_atom_site_label_3
_geom_torsion_atom_site_label_4
_geom_torsion
_geom_torsion_site_symmetry_1
N4 Zn1 N1 C1 10.3(7) .
N2 Zn1 N1 C1 -173.8(7) .
O4 Zn1 N1 C1 -80.1(7) 3_666
N4 Zn1 N1 C4 176.9(8) .
N2 Zn1 N1 C4 -7.2(8) .
O4 Zn1 N1 C4 86.4(8) 3_666
N1 Zn1 N2 C6 -0.9(8) .
N3 Zn1 N2 C6 178.6(8) .
O4 Zn1 N2 C6 -90.3(7) 3_666
N1 Zn1 N2 C9 179.7(7) .
N3 Zn1 N2 C9 -0.7(7) .
O4 Zn1 N2 C9 90.3(7) 3_666
N4 Zn1 N3 C11 -179.7(8) .
N2 Zn1 N3 C11 4.4(8) .
O4 Zn1 N3 C11 -89.3(7) 3_666
N4 Zn1 N3 C14 -3.1(8) .
N2 Zn1 N3 C14 -179.0(8) .
O4 Zn1 N3 C14 87.3(8) 3_666
N1 Zn1 N4 C19 -8.4(7) .
N3 Zn1 N4 C19 172.2(7) .
O4 Zn1 N4 C19 81.2(7) 3_666
N1 Zn1 N4 C16 -178.7(8) .
N3 Zn1 N4 C16 1.8(8) .
O4 Zn1 N4 C16 -89.1(8) 3_666
C4 N1 C1 C20 -177.0(10) .
Zn1 N1 C1 C20 -8.0(14) .
C4 N1 C1 C2 0.2(10) .
Zn1 N1 C1 C2 169.2(5) .
C20 C1 C2 C3 177.9(8) .
N1 C1 C2 C3 0.5(10) .
C20 C1 C2 C21 -1.7(14) .
N1 C1 C2 C21 -179.1(7) .
C1 C2 C3 C4 -0.9(9) .
C21 C2 C3 C4 178.7(7) .
C1 C2 C3 C22 -179.2(7) .
C21 C2 C3 C22 0.4(13) .
C1 N1 C4 C5 178.8(9) .
Zn1 N1 C4 C5 10.6(13) .
C1 N1 C4 C3 -0.7(10) .
Zn1 N1 C4 C3 -168.9(5) .
C2 C3 C4 C5 -178.4(10) .
C22 C3 C4 C5 -0.3(16) .
C2 C3 C4 N1 1.0(9) .
C22 C3 C4 N1 179.2(8) .
N1 C4 C5 C6 -4.4(17) .
C3 C4 C5 C6 175.0(10) .
N1 C4 C5 C23 176.3(8) .
C3 C4 C5 C23 -4.3(15) .
C4 C5 C6 N2 -4.2(17) .
C23 C5 C6 N2 175.1(8) .
C4 C5 C6 C7 178.0(9) .
C23 C5 C6 C7 -2.8(15) .
C9 N2 C6 C5 -174.5(9) .
Zn1 N2 C6 C5 6.0(14) .
C9 N2 C6 C7 3.8(9) .
Zn1 N2 C6 C7 -175.6(5) .
C5 C6 C7 C8 172.0(10) .
N2 C6 C7 C8 -6.1(9) .
C5 C6 C7 C39 -2.0(15) .
N2 C6 C7 C39 179.9(7) .
C6 C7 C8 C9 5.9(9) .
C39 C7 C8 C9 179.9(7) .
C6 C7 C8 C40 -176.1(8) .
C39 C7 C8 C40 -2.2(12) .
C6 N2 C9 C10 176.3(10) .
Zn1 N2 C9 C10 -4.2(14) .
C6 N2 C9 C8 -0.5(10) .
Zn1 N2 C9 C8 178.9(5) .
C7 C8 C9 C10 179.7(9) .
C40 C8 C9 C10 1.6(15) .
C7 C8 C9 N2 -3.4(10) .
C40 C8 C9 N2 178.5(7) .
N2 C9 C10 C11 6.8(18) .
C8 C9 C10 C11 -176.9(9) .
C14 N3 C11 C10 179.0(9) .
Zn1 N3 C11 C10 -3.8(14) .
C14 N3 C11 C12 -2.8(10) .
Zn1 N3 C11 C12 174.4(6) .
C9 C10 C11 N3 -2.3(17) .
C9 C10 C11 C12 179.7(10) .
N3 C11 C12 C13 2.5(10) .
C10 C11 C12 C13 -179.3(9) .
N3 C11 C12 C41 -176.8(8) .
C10 C11 C12 C41 1.5(15) .
C11 C12 C13 C14 -1.1(9) .
C41 C12 C13 C14 178.1(8) .
C11 C12 C13 C42 -175.0(7) .
C41 C12 C13 C42 4.2(14) .
C11 N3 C14 C15 -179.7(9) .
Zn1 N3 C14 C15 3.2(14) .
C11 N3 C14 C13 2.1(10) .
Zn1 N3 C14 C13 -175.0(5) .
C12 C13 C14 C15 -178.7(10) .
C42 C13 C14 C15 -3.9(14) .
C12 C13 C14 N3 -0.6(10) .
C42 C13 C14 N3 174.2(6) .
N3 C14 C15 C16 -0.8(17) .
C13 C14 C15 C16 177.1(9) .
C19 N4 C16 C15 -172.1(9) .
Zn1 N4 C16 C15 -0.4(14) .
C19 N4 C16 C17 -1.2(10) .
Zn1 N4 C16 C17 170.6(6) .
C14 C15 C16 N4 -0.7(17) .
C14 C15 C16 C17 -170.3(10) .
N4 C16 C17 C18 3.3(10) .
C15 C16 C17 C18 173.5(9) .
N4 C16 C17 C47 -176.1(6) .
C15 C16 C17 C47 -5.8(14) .
C16 C17 C18 C19 -3.8(8) .
C47 C17 C18 C19 175.6(6) .
C16 C17 C18 C52 -175.9(8) .
C47 C17 C18 C52 3.5(12) .
C16 N4 C19 C20 176.0(9) .
Zn1 N4 C19 C20 3.5(13) .
C16 N4 C19 C18 -1.4(10) .
Zn1 N4 C19 C18 -173.9(5) .
C17 C18 C19 N4 3.4(10) .
C52 C18 C19 N4 175.7(7) .
C17 C18 C19 C20 -174.1(8) .
C52 C18 C19 C20 -1.7(14) .
N1 C1 C20 C19 -0.4(17) .
C2 C1 C20 C19 -177.3(9) .
N4 C19 C20 C1 3.0(16) .
C18 C19 C20 C1 -179.9(9) .
C6 C5 C23 C28 -88.3(12) .
C4 C5 C23 C28 91.0(11) .
C6 C5 C23 C24 96.1(11) .
C4 C5 C23 C24 -84.5(12) .
C28 C23 C24 C25 4.9(14) .
C5 C23 C24 C25 -179.5(9) .
C23 C24 C25 C26 -3.7(15) .
C38 N5 C26 C27 -16.6(14) .
C29 N5 C26 C27 172.7(8) .
C38 N5 C26 C25 168.4(8) .
C29 N5 C26 C25 -2.4(14) .
C24 C25 C26 N5 176.7(8) .
C24 C25 C26 C27 1.4(14) .
N5 C26 C27 C28 -175.8(8) .
C25 C26 C27 C28 -0.4(14) .
C24 C23 C28 C27 -3.9(15) .
C5 C23 C28 C27 -179.6(8) .
C26 C27 C28 C23 1.8(15) .
C26 N5 C29 C30 83.4(10) .
C38 N5 C29 C30 -87.9(10) .
C31 O1 C30 C29 168.8(7) .
N5 C29 C30 O1 -176.2(7) .
C30 O1 C31 C32 67.4(10) .
C33 O2 C32 C31 174.7(7) .
O1 C31 C32 O2 -88.6(9) .
C32 O2 C33 C34 -64.5(10) .
C35 O3 C34 C33 -175.0(8) .
O2 C33 C34 O3 -51.0(11) .
C34 O3 C35 C36 -160.0(8) .
C37 O4 C36 C35 86.6(11) .
Zn1 O4 C36 C35 -92.2(9) 3_666
O3 C35 C36 O4 -71.6(12) .
C36 O4 C37 C38 78.1(9) .
Zn1 O4 C37 C38 -103.2(7) 3_666
C26 N5 C38 C37 -76.1(10) .
C29 N5 C38 C37 95.0(9) .
O4 C37 C38 N5 -154.4(7) .
C12 C13 C42 C43 93.2(10) .
C14 C13 C42 C43 -79.9(8) .
C13 C42 C43 C44 -67.8(7) .
C42 C43 C44 C45 175.1(4) .
C43 C44 C45 C46 168.2(5) .
C18 C17 C47 C48 61.4(10) .
C16 C17 C47 C48 -119.3(8) .
C17 C47 C48 C49 67.3(8) .
C47 C48 C49 C50 179.3(4) .
C48 C49 C50 C51 -178.4(4) .
